data_2101268
loop_
_publ_author_name
'Ogawa, K.'
'Harada, J.'
'Tomoda, S.'

_publ_section_title
;
 Unusually short ethylene bond and large amplitude torsional motion of
 (<i>E</i>)-stilbenes in crystals. X-ray crystallographic study of
 `stiff' stilbenes
;
_journal_issue 2
_journal_name_full 'Acta Crystallographica Section B'
_journal_page_first 240
_journal_page_last 248
_journal_paper_doi 10.1107/S010876819400950X
_journal_volume 51
_journal_year 1995
_chemical_formula_moiety 'C22 H24'
_chemical_formula_sum 'C22 H24'
_chemical_formula_weight 288.43
_chemical_melting_point 399.7
_chemical_name_systematic '      (E)-2,2,2',2'-tetramethyl-1,1'-biindanylidene'
_space_group_IT_number 2
_symmetry_cell_setting triclinic
_symmetry_space_group_name_Hall '-P 1'
_symmetry_space_group_name_H-M 'P -1'
_cell_angle_alpha 90.470(10)
_cell_angle_beta 90.140(10)
_cell_angle_gamma 103.640(10)
_cell_formula_units_Z 4
_cell_length_a 10.5550(10)
_cell_length_b 15.815(2)
_cell_length_c 10.2060(10)
_cell_measurement_reflns_used 25
_cell_measurement_temperature 120
_cell_measurement_theta_max 79.0
_cell_measurement_theta_min 50.4
_cell_volume 1655.5(3)
_computing_cell_refinement MSC/AFC
_computing_data_collection
;
Rigaku AFC6A, MSC/AFC Diffractometer Control Software
;
_computing_data_reduction xtal_DIFDAT_ADDREF_SORTRF
_computing_molecular_graphics xtal_ORTEP
_computing_publication_material xtal_BONDLA_CIFIO
_computing_structure_refinement xtal_CRYLSQ
_computing_structure_solution 'SHELXS86 (Sheldrick)'
_diffrn_ambient_temperature 120
_diffrn_measurement_device 'Rigaku AFC6A'
_diffrn_measurement_method \q/2\q
_diffrn_radiation_monochromator graphite
_diffrn_radiation_source xray_tube
_diffrn_radiation_type 'Copper K\a'
_diffrn_radiation_wavelength 1.54184
_diffrn_reflns_av_R_equivalents .016
_diffrn_reflns_av_sigmaI/netI .034
_diffrn_reflns_limit_h_max 11
_diffrn_reflns_limit_h_min 0
_diffrn_reflns_limit_k_max 17
_diffrn_reflns_limit_k_min -17
_diffrn_reflns_limit_l_max 11
_diffrn_reflns_limit_l_min -11
_diffrn_reflns_number 5328
_diffrn_reflns_reduction_process perpendicular_monochr_Lp
_diffrn_reflns_theta_max 60.01
_diffrn_reflns_theta_min 2.88
_diffrn_standards_decay_% 2
_diffrn_standards_interval_count 100
_diffrn_standards_number 3
_exptl_absorpt_coefficient_mu 0.45
_exptl_absorpt_correction_type none
_exptl_absorpt_process_details 'Absorption correction not applied'
_exptl_crystal_colour colorless
_exptl_crystal_density_diffrn 1.157
_exptl_crystal_description rectangular
_exptl_crystal_F_000 624
_exptl_crystal_size_max 0.20
_exptl_crystal_size_mid 0.20
_exptl_crystal_size_min 0.20
_refine_diff_density_max .322
_refine_diff_density_min -.413
_refine_ls_abs_structure_details none
_refine_ls_abs_structure_Flack 0
_refine_ls_extinction_coef .00000
_refine_ls_extinction_method none
_refine_ls_goodness_of_fit_all 1.597
_refine_ls_goodness_of_fit_obs 1.84
_refine_ls_hydrogen_treatment 'no restraint'
_refine_ls_matrix_type full
_refine_ls_number_constraints 0
_refine_ls_number_parameters 589
_refine_ls_number_reflns 3343
_refine_ls_number_restraints 0
_refine_ls_R_factor_all .086
_refine_ls_R_factor_obs .053
_refine_ls_shift/esd_max .015
_refine_ls_shift/esd_mean .001
_refine_ls_structure_factor_coef F
_refine_ls_weighting_details 'w = 1/(\s^2^(F)+0.0002F^2^)'
_refine_ls_weighting_scheme calc
_refine_ls_wR_factor_all .064
_refine_ls_wR_factor_obs .059
_reflns_number_observed 3343
_reflns_number_total 4865
_reflns_observed_criterion refl_observed_if_Inet_>2.000_sigma(Inet)
_cod_data_source_file as0668.cif
_cod_data_source_block 2in120
_cod_depositor_comments
;
The following automatic conversions were performed:

'_refine_ls_weighting_scheme' value '1/(\s^2^(F)+0.0002F^2^)' was
changed to 'calc'. New tag '_refine_ls_weighting_details' was
created. The value of the new tag was set to 'w =
1/(\s^2^(F)+0.0002F^2^)'.

Automatic conversion script
Id: cif_fix_values 3143 2015-03-26 13:38:13Z robertas 
;
_cod_original_cell_volume 1655.5(4)
_cod_original_sg_symbol_Hall -P_1
_cod_database_code 2101268

loop_
_symmetry_equiv_pos_as_xyz
+x,+y,+z
-x,-y,-z

loop_
_atom_site_aniso_label
_atom_site_aniso_U_11
_atom_site_aniso_U_22
_atom_site_aniso_U_33
_atom_site_aniso_U_12
_atom_site_aniso_U_13
_atom_site_aniso_U_23
C101 .013(2) .014(2) .019(2) .0010(10) .0000(10) -.0010(10)
C102 .018(2) .013(2) .019(2) .0000(10) -.0010(10) .0010(10)
C103 .023(2) .018(2) .021(2) .001(2) -.003(2) .002(2)
C104 .023(2) .017(2) .025(2) .001(2) .004(2) .001(2)
C105 .024(2) .018(2) .029(2) -.001(2) .006(2) -.001(2)
C106 .016(2) .025(2) .026(2) .000(2) .001(2) -.005(2)
C107 .018(2) .019(2) .020(2) -.001(2) .0000(10) .000(2)
C108 .017(2) .015(2) .017(2) .0030(10) .0030(10) -.0030(10)
C109 .017(2) .017(2) .018(2) .0040(10) .0020(10) -.0010(10)
C110 .023(2) .023(2) .023(2) -.003(2) -.009(2) .001(2)
C110' .028(2) .022(2) .023(2) .002(2) .003(2) .000(2)
C111 .013(2) .014(2) .021(2) .0020(10) .0000(10) .0000(10)
C112 .016(2) .012(2) .018(2) -.0020(10) -.0010(10) .0010(10)
C113 .016(2) .019(2) .019(2) .001(2) .0020(10) .0020(10)
C114 .017(2) .023(2) .023(2) -.001(2) -.004(2) .005(2)
C115 .026(2) .018(2) .028(2) -.002(2) -.007(2) .004(2)
C116 .027(2) .018(2) .023(2) -.001(2) -.006(2) -.001(2)
C117 .023(2) .019(2) .016(2) .001(2) -.003(2) -.001(2)
C118 .014(2) .019(2) .018(2) .0020(10) -.0050(10) .0010(10)
C119 .016(2) .020(2) .018(2) .0020(10) -.0040(10) .0020(10)
C120 .023(2) .019(2) .023(2) .001(2) .001(2) -.004(2)
C120' .020(2) .024(2) .022(2) .002(2) -.004(2) .000(2)
C201 .014(2) .016(2) .020(2) .0010(10) .0000(10) -.0020(10)
C202 .015(2) .012(2) .021(2) -.0020(10) .0000(10) .0000(10)
C203 .021(2) .018(2) .018(2) .001(2) .001(2) -.0030(10)
C204 .028(2) .019(2) .022(2) .001(2) -.006(2) .000(2)
C205 .027(2) .021(2) .028(2) -.008(2) -.006(2) .006(2)
C206 .020(2) .025(2) .023(2) -.002(2) -.001(2) .008(2)
C207 .019(2) .020(2) .020(2) -.001(2) -.001(2) .002(2)
C208 .016(2) .015(2) .017(2) .0000(10) -.0040(10) .0010(10)
C209 .019(2) .016(2) .017(2) .0010(10) -.0030(10) .0030(10)
C210 .023(2) .021(2) .026(2) .002(2) -.003(2) .002(2)
C210' .018(2) .019(2) .024(2) -.004(2) .005(2) -.001(2)
C211 .013(2) .015(2) .020(2) .0010(10) .0020(10) .0010(10)
C212 .015(2) .014(2) .021(2) -.0020(10) .0010(10) -.0010(10)
C213 .016(2) .022(2) .022(2) .001(2) -.0020(10) -.004(2)
C214 .019(2) .020(2) .027(2) -.002(2) .002(2) -.006(2)
C215 .025(2) .018(2) .031(2) -.004(2) .005(2) -.003(2)
C216 .028(2) .017(2) .024(2) .001(2) .007(2) .001(2)
C217 .019(2) .020(2) .019(2) .001(2) .004(2) -.001(2)
C218 .016(2) .018(2) .021(2) .0020(10) .0050(10) -.0030(10)
C219 .016(2) .018(2) .021(2) .0010(10) .0040(10) -.0030(10)
C220 .021(2) .027(2) .025(2) .005(2) .003(2) -.001(2)
C220' .021(2) .021(2) .023(2) -.002(2) .000(2) .003(2)

loop_
_atom_site_label
_atom_site_fract_x
_atom_site_fract_y
_atom_site_fract_z
_atom_site_U_iso_or_equiv
_atom_site_thermal_displace_type
C101 .3445(3) .5883(2) .3319(3) .016(2) Uani
C102 .3085(3) .5844(2) .1837(3) .017(2) Uani
C103 .3245(4) .6831(2) .1549(4) .021(2) Uani
C104 .5161(3) .8088(2) .2348(4) .022(2) Uani
C105 .6140(4) .8349(2) .3285(4) .025(2) Uani
C106 .6274(3) .7795(2) .4297(4) .023(2) Uani
C107 .5420(3) .6983(2) .4409(3) .020(2) Uani
C108 .4409(3) .6725(2) .3494(3) .017(2) Uani
C109 .4316(3) .7273(2) .2455(3) .018(2) Uani
C110 .1686(4) .5358(3) .1490(4) .025(2) Uani
C110' .4074(4) .5515(3) .0998(4) .025(2) Uani
C111 .2901(3) .5307(2) .4254(4) .016(2) Uani
C112 .2781(3) .5492(2) .5746(3) .016(2) Uani
C113 .1425(3) .4887(2) .6070(3) .019(2) Uani
C114 .0528(3) .3301(2) .5195(3) .022(2) Uani
C115 .0645(4) .2699(2) .4225(4) .025(2) Uani
C116 .1541(4) .2923(2) .3222(3) .024(2) Uani
C117 .2304(3) .3771(2) .3136(3) .020(2) Uani
C118 .2158(3) .4392(2) .4068(3) .018(2) Uani
C119 .1307(3) .4143(2) .5112(3) .018(2) Uani
C120 .2760(4) .6428(2) .6113(4) .022(2) Uani
C120' .3812(4) .5182(3) .6554(4) .022(2) Uani
C201 .1568(3) .9147(2) .0800(3) .017(2) Uani
C202 .1920(3) .9148(2) -.0680(3) .017(2) Uani
C203 .1736(3) .8154(2) -.0952(3) .020(2) Uani
C204 -.0200(4) .6932(2) -.0129(3) .024(2) Uani
C205 -.1187(4) .6710(2) .0792(4) .027(2) Uani
C206 -.1321(4) .7286(2) .1777(3) .024(2) Uani
C207 -.0437(3) .8097(2) .1878(3) .021(2) Uani
C208 .0585(3) .8315(2) .0988(3) .017(2) Uani
C209 .0666(3) .7740(2) -.0034(3) .018(2) Uani
C210 .0926(4) .9473(3) -.1517(4) .024(2) Uani
C210' .3311(3) .9615(2) -.1042(4) .022(2) Uani
C211 .2141(3) .9728(2) .1731(3) .016(2) Uani
C212 .2272(3) .9582(2) .3221(3) .018(2) Uani
C213 .3683(3) 1.0121(2) .3491(4) .021(2) Uani
C214 .4650(3) 1.1689(2) .2628(4) .023(2) Uani
C215 .4539(4) 1.2296(2) .1688(4) .026(2) Uani
C216 .3609(3) 1.2088(2) .0701(4) .023(2) Uani
C217 .2791(3) 1.1251(2) .0612(3) .020(2) Uani
C218 .2932(3) 1.0627(2) .1526(3) .019(2) Uani
C219 .3825(3) 1.0865(2) .2558(3) .019(2) Uani
C220 .1323(4) .9981(3) .4015(4) .024(2) Uani
C220' .2164(4) .8637(2) .3658(4) .023(2) Uani
H1031 .342(3) .693(2) .056(3) .026(9) Uiso
H1032 .238(3) .701(2) .174(3) .015(8) Uiso
H104 .510(4) .848(2) .157(4) .040(10) Uiso
H105 .674(3) .895(2) .322(3) .030(10) Uiso
H106 .698(4) .797(2) .492(3) .030(10) Uiso
H107 .555(3) .662(2) .514(3) .022(9) Uiso
H1101 .101(3) .555(2) .209(3) .030(10) Uiso
H1102 .157(4) .471(3) .150(4) .050(10) Uiso
H1103 .147(3) .549(2) .055(3) .030(10) Uiso
H1101' .398(4) .489(3) .118(3) .040(10) Uiso
H1102' .498(4) .587(2) .114(3) .040(10) Uiso
H1103' .387(3) .556(2) -.002(4) .030(10) Uiso
H1131 .135(3) .468(2) .702(3) .021(9) Uiso
H1132 .070(3) .520(2) .593(3) .010(8) Uiso
H114 -.012(4) .315(2) .595(4) .040(10) Uiso
H115 .010(4) .209(3) .430(4) .040(10) Uiso
H116 .167(4) .247(2) .255(4) .040(10) Uiso
H117 .295(3) .390(2) .237(3) .030(10) Uiso
H1201 .244(3) .647(2) .706(3) .023(9) Uiso
H1202 .216(3) .666(2) .553(3) .030(10) Uiso
H1203 .365(4) .686(3) .611(4) .050(10) Uiso
H1201' .376(4) .456(3) .640(4) .040(10) Uiso
H1202' .369(3) .528(2) .755(3) .022(9) Uiso
H1203' .470(4) .552(2) .636(3) .040(10) Uiso
H2031 .157(3) .801(2) -.193(3) .018(9) Uiso
H2032 .258(3) .797(2) -.073(3) .019(9) Uiso
H204 -.011(3) .652(2) -.085(3) .022(9) Uiso
H205 -.178(4) .614(3) .078(4) .040(10) Uiso
H206 -.206(4) .716(2) .242(4) .040(10) Uiso
H207 -.058(3) .846(2) .261(3) .024(9) Uiso
H2101 .003(4) .915(3) -.136(4) .040(10) Uiso
H2102 .112(3) .940(2) -.250(4) .030(10) Uiso
H2103 .095(4) 1.009(3) -.132(4) .040(10) Uiso
H2101' .346(3) .946(2) -.200(3) .018(9) Uiso
H2102' .401(3) .942(2) -.043(3) .024(9) Uiso
H2103' .346(3) 1.024(2) -.101(3) .030(10) Uiso
H2131 .432(3) .978(2) .331(3) .030(10) Uiso
H2132 .376(3) 1.030(2) .449(3) .020(9) Uiso
H214 .530(3) 1.183(2) .342(3) .030(10) Uiso
H215 .513(3) 1.288(2) .171(3) .030(10) Uiso
H216 .348(4) 1.252(2) .006(4) .040(10) Uiso
H217 .213(3) 1.111(2) -.011(3) .030(10) Uiso
H2201 .039(4) .970(3) .385(4) .060(10) Uiso
H2202 .154(3) .995(2) .499(3) .021(9) Uiso
H2203 .141(4) 1.058(3) .380(4) .040(10) Uiso
H2201' .126(4) .835(2) .368(4) .040(10) Uiso
H2202' .268(3) .831(2) .308(3) .030(10) Uiso
H2203' .250(3) .860(2) .461(3) .025(9) Uiso

loop_
_atom_type_symbol
_atom_type_scat_dispersion_real
_atom_type_scat_dispersion_imag
_atom_type_scat_source
C .017 .009 'IntTabIV Tables 2.2B and 2.3.1'
H 0 0 'IntTabIV Tables 2.2B and 2.3.1'

loop_
_geom_angle_atom_site_label_1
_geom_angle_atom_site_label_2
_geom_angle_atom_site_label_3
_geom_angle
C102 C101 C108 104.7(2)
C102 C101 C111 127.2(3)
C108 C101 C111 127.9(3)
C101 C102 C103 100.6(2)
C101 C102 C110 115.8(3)
C101 C102 C110' 112.1(3)
C103 C102 C110 108.7(3)
C103 C102 C110' 107.9(3)
C110 C102 C110' 110.9(3)
C102 C103 C109 103.8(3)
C102 C103 H1031 108(2)
C102 C103 H1032 110(2)
C109 C103 H1031 116(2)
C109 C103 H1032 112(2)
H1031 C103 H1032 106(3)
C105 C104 C109 119.0(3)
C105 C104 H104 120(2)
C109 C104 H104 121(2)
C104 C105 C106 120.2(3)
C104 C105 H105 119(2)
C106 C105 H105 121(2)
C105 C106 C107 120.7(3)
C105 C106 H106 120(2)
C107 C106 H106 120(2)
C106 C107 C108 119.5(3)
C106 C107 H107 117(2)
C108 C107 H107 123(2)
C101 C108 C107 130.6(3)
C101 C108 C109 109.9(3)
C107 C108 C109 119.1(3)
C103 C109 C104 129.0(3)
C103 C109 C108 109.6(3)
C104 C109 C108 121.4(3)
C102 C110 H1101 112(2)
C102 C110 H1102 112(2)
C102 C110 H1103 110(2)
H1101 C110 H1102 111(3)
H1101 C110 H1103 107(3)
H1102 C110 H1103 104(3)
C102 C110' H1101' 108(2)
C102 C110' H1102' 112(2)
C102 C110' H1103' 111(2)
H1101' C110' H1102' 113(3)
H1101' C110' H1103' 107(3)
H1102' C110' H1103' 106(3)
C101 C111 C112 127.4(3)
C101 C111 C118 127.5(3)
C112 C111 C118 104.7(2)
C111 C112 C113 101.6(2)
C111 C112 C120 115.7(3)
C111 C112 C120' 111.7(3)
C113 C112 C120 108.7(3)
C113 C112 C120' 107.6(3)
C120 C112 C120' 110.8(3)
C112 C113 C119 103.5(3)
C112 C113 H1131 113(2)
C112 C113 H1132 111(2)
C119 C113 H1131 112(2)
C119 C113 H1132 111(2)
H1131 C113 H1132 106(3)
C115 C114 C119 118.4(3)
C115 C114 H114 122(2)
C119 C114 H114 120(2)
C114 C115 C116 120.9(3)
C114 C115 H115 119(2)
C116 C115 H115 120(2)
C115 C116 C117 120.2(3)
C115 C116 H116 121(2)
C117 C116 H116 119(2)
C116 C117 C118 119.6(3)
C116 C117 H117 117(2)
C118 C117 H117 124(2)
C111 C118 C117 130.3(3)
C111 C118 C119 109.8(3)
C117 C118 C119 119.4(3)
C113 C119 C114 128.5(3)
C113 C119 C118 110.1(3)
C114 C119 C118 121.3(3)
C112 C120 H1201 112(2)
C112 C120 H1202 112(2)
C112 C120 H1203 115(3)
H1201 C120 H1202 106(3)
H1201 C120 H1203 103(3)
H1202 C120 H1203 108(3)
C112 C120' H1201' 111(2)
C112 C120' H1202' 111(2)
C112 C120' H1203' 112(2)
H1201' C120' H1202' 109(3)
H1201' C120' H1203' 109(3)
H1202' C120' H1203' 104(3)
C202 C201 C208 104.6(2)
C202 C201 C211 127.3(3)
C208 C201 C211 127.7(3)
C201 C202 C203 101.0(2)
C201 C202 C210 111.2(3)
C201 C202 C210' 116.4(3)
C203 C202 C210 108.1(3)
C203 C202 C210' 108.8(3)
C210 C202 C210' 110.8(3)
C202 C203 C209 103.6(3)
C202 C203 H2031 111(2)
C202 C203 H2032 110(2)
C209 C203 H2031 116(2)
C209 C203 H2032 111(2)
H2031 C203 H2032 105(3)
C205 C204 C209 119.0(3)
C205 C204 H204 121(2)
C209 C204 H204 120(2)
C204 C205 C206 120.8(3)
C204 C205 H205 121(2)
C206 C205 H205 118(2)
C205 C206 C207 120.1(3)
C205 C206 H206 122(2)
C207 C206 H206 117(2)
C206 C207 C208 119.6(3)
C206 C207 H207 115(2)
C208 C207 H207 125(2)
C201 C208 C207 130.4(3)
C201 C208 C209 109.7(3)
C207 C208 C209 119.3(3)
C203 C209 C204 129.0(3)
C203 C209 C208 109.9(3)
C204 C209 C208 121.1(3)
C202 C210 H2101 112(2)
C202 C210 H2102 110(2)
C202 C210 H2103 111(2)
H2101 C210 H2102 107(3)
H2101 C210 H2103 107(3)
H2102 C210 H2103 110(3)
C202 C210' H2101' 108(2)
C202 C210' H2102' 111(2)
C202 C210' H2103' 114(2)
H2101' C210' H2102' 110(3)
H2101' C210' H2103' 105(3)
H2102' C210' H2103' 109(3)
C201 C211 C212 128.5(3)
C201 C211 C218 127.2(3)
C212 C211 C218 103.9(2)
C211 C212 C213 101.1(2)
C211 C212 C220 111.4(3)
C211 C212 C220' 116.6(3)
C213 C212 C220 108.6(3)
C213 C212 C220' 108.9(3)
C220 C212 C220' 109.6(3)
C212 C213 C219 103.1(3)
C212 C213 H2131 111(2)
C212 C213 H2132 108(2)
C219 C213 H2131 111(2)
C219 C213 H2132 115(2)
H2131 C213 H2132 108(3)
C215 C214 C219 118.9(3)
C215 C214 H214 123(2)
C219 C214 H214 118(2)
C214 C215 C216 120.7(3)
C214 C215 H215 120(2)
C216 C215 H215 119(2)
C215 C216 C217 120.6(3)
C215 C216 H216 122(2)
C217 C216 H216 118(2)
C216 C217 C218 119.0(3)
C216 C217 H217 119(2)
C218 C217 H217 122(2)
C211 C218 C217 130.4(3)
C211 C218 C219 109.6(3)
C217 C218 C219 119.4(3)
C213 C219 C214 129.4(3)
C213 C219 C218 109.4(3)
C214 C219 C218 121.2(3)
C212 C220 H2201 114(3)
C212 C220 H2202 109(2)
C212 C220 H2203 111(2)
H2201 C220 H2202 111(3)
H2201 C220 H2203 105(3)
H2202 C220 H2203 107(3)
C212 C220' H2201' 108(3)
C212 C220' H2202' 113(2)
C212 C220' H2203' 112(2)
H2201' C220' H2202' 112(3)
H2201' C220' H2203' 105(3)
H2202' C220' H2203' 106(3)

loop_
_geom_bond_atom_site_label_1
_geom_bond_atom_site_label_2
_geom_bond_distance
C101 C102 1.556(4)
C101 C108 1.482(4)
C101 C111 1.360(4)
C102 C103 1.560(5)
C102 C110 1.535(5)
C102 C110' 1.532(5)
C103 C109 1.495(5)
C103 H1031 1.03(3)
C103 H1032 1.04(3)
C104 C105 1.393(5)
C104 C109 1.388(4)
C104 H104 1.02(4)
C105 C106 1.388(5)
C105 H105 1.01(3)
C106 C107 1.390(4)
C106 H106 .97(3)
C107 C108 1.400(5)
C107 H107 .97(3)
C108 C109 1.393(5)
C110 H1101 1.04(4)
C110 H1102 1.00(4)
C110 H1103 1.02(4)
C110' H1101' 1.00(4)
C110' H1102' 1.00(4)
C110' H1103' 1.06(4)
C111 C112 1.555(4)
C111 C118 1.485(4)
C112 C113 1.561(4)
C112 C120 1.529(5)
C112 C120' 1.536(5)
C113 C119 1.505(5)
C113 H1131 1.02(3)
C113 H1132 1.02(3)
C114 C115 1.394(5)
C114 C119 1.394(4)
C114 H114 1.02(4)
C115 C116 1.386(5)
C115 H115 1.01(4)
C116 C117 1.395(4)
C116 H116 1.01(4)
C117 C118 1.396(5)
C117 H117 1.02(3)
C118 C119 1.394(4)
C120 H1201 1.04(3)
C120 H1202 1.00(4)
C120 H1203 1.03(4)
C120' H1201' .98(4)
C120' H1202' 1.04(3)
C120' H1203' .99(4)
C201 C202 1.556(5)
C201 C208 1.485(4)
C201 C211 1.355(4)
C202 C203 1.560(5)
C202 C210 1.533(5)
C202 C210' 1.528(4)
C203 C209 1.499(5)
C203 H2031 1.03(3)
C203 H2032 1.02(4)
C204 C205 1.389(5)
C204 C209 1.388(4)
C204 H204 1.00(3)
C205 C206 1.381(5)
C205 H205 .97(4)
C206 C207 1.400(4)
C206 H206 1.00(4)
C207 C208 1.393(5)
C207 H207 .97(3)
C208 C209 1.394(5)
C210 H2101 .97(4)
C210 H2102 1.04(4)
C210 H2103 .99(4)
C210' H2101' 1.03(3)
C210' H2102' 1.07(4)
C210' H2103' .97(4)
C211 C212 1.551(5)
C211 C218 1.486(4)
C212 C213 1.554(4)
C212 C220 1.534(6)
C212 C220' 1.540(5)
C213 C219 1.501(5)
C213 H2131 .97(4)
C213 H2132 1.06(3)
C214 C215 1.387(5)
C214 C219 1.387(4)
C214 H214 1.05(3)
C215 C216 1.387(5)
C215 H215 .98(3)
C216 C217 1.402(4)
C216 H216 .98(4)
C217 C218 1.397(5)
C217 H217 1.00(3)
C218 C219 1.401(4)
C220 H2201 .99(4)
C220 H2202 1.02(3)
C220 H2203 .96(4)
C220' H2201' .96(4)
C220' H2202' 1.02(4)
C220' H2203' 1.04(4)

loop_
_geom_torsion_atom_site_label_1
_geom_torsion_atom_site_label_2
_geom_torsion_atom_site_label_3
_geom_torsion_atom_site_label_4
_geom_torsion
C108 C101 C102 C103 -31.3(3)
C108 C101 C102 C110 -148.2(3)
C108 C101 C102 C110' 83.2(3)
C111 C101 C102 C103 143.3(4)
C111 C101 C102 C110 26.4(5)
C111 C101 C102 C110' -102.2(4)
C102 C101 C108 C107 -152.6(4)
C102 C101 C108 C109 19.5(4)
C111 C101 C108 C107 32.8(6)
C111 C101 C108 C109 -155.1(4)
C102 C101 C111 C112 -151.8(3)
C102 C101 C111 C118 20.5(6)
C108 C101 C111 C112 21.6(6)
C108 C101 C111 C118 -166.1(3)
C101 C102 C103 C109 32.1(3)
C101 C102 C103 H1031 156(2)
C101 C102 C103 H1032 -88(2)
C110 C102 C103 C109 154.1(3)
C110 C102 C103 H1031 -82(2)
C110 C102 C103 H1032 34(2)
C110' C102 C103 C109 -85.5(3)
C110' C102 C103 H1031 39(2)
C110' C102 C103 H1032 155(2)
C101 C102 C110 H1101 48(2)
C101 C102 C110 H1102 -78(2)
C101 C102 C110 H1103 166(2)
C103 C102 C110 H1101 -65(2)
C103 C102 C110 H1102 169(2)
C103 C102 C110 H1103 54(2)
C110' C102 C110 H1101 177(2)
C110' C102 C110 H1102 51(2)
C110' C102 C110 H1103 -65(2)
C101 C102 C110' H1101' 70(2)
C101 C102 C110' H1102' -55(2)
C101 C102 C110' H1103' -173(2)
C103 C102 C110' H1101' 179(2)
C103 C102 C110' H1102' 55(2)
C103 C102 C110' H1103' -64(2)
C110 C102 C110' H1101' -62(2)
C110 C102 C110' H1102' 174(2)
C110 C102 C110' H1103' 55(2)
C102 C103 C109 C104 156.0(4)
C102 C103 C109 C108 -22.3(4)
H1031 C103 C109 C104 37(2)
H1031 C103 C109 C108 -141(2)
H1032 C103 C109 C104 -85(2)
H1032 C103 C109 C108 97(2)
C109 C104 C105 C106 1.0(6)
C109 C104 C105 H105 -178(2)
H104 C104 C105 C106 -176(3)
H104 C104 C105 H105 5(4)
C105 C104 C109 C103 -176.5(4)
C105 C104 C109 C108 1.5(6)
H104 C104 C109 C103 0(3)
H104 C104 C109 C108 178(3)
C104 C105 C106 C107 -1.5(6)
C104 C105 C106 H106 177(3)
H105 C105 C106 C107 178(2)
H105 C105 C106 H106 -4(4)
C105 C106 C107 C108 -.4(6)
C105 C106 C107 H107 -179(2)
H106 C106 C107 C108 -179(3)
H106 C106 C107 H107 2(4)
C106 C107 C108 C101 174.3(4)
C106 C107 C108 C109 2.8(5)
H107 C107 C108 C101 -7(3)
H107 C107 C108 C109 -178(3)
C101 C108 C109 C103 1.8(4)
C101 C108 C109 C104 -176.6(3)
C107 C108 C109 C103 175.0(3)
C107 C108 C109 C104 -3.4(5)
C101 C111 C112 C113 143.5(4)
C101 C111 C112 C120 26.0(5)
C101 C111 C112 C120' -102.0(4)
C118 C111 C112 C113 -30.1(3)
C118 C111 C112 C120 -147.7(3)
C118 C111 C112 C120' 84.4(3)
C101 C111 C118 C117 33.9(6)
C101 C111 C118 C119 -154.2(4)
C112 C111 C118 C117 -152.4(4)
C112 C111 C118 C119 19.4(4)
C111 C112 C113 C119 29.9(3)
C111 C112 C113 H1131 151(2)
C111 C112 C113 H1132 -89(2)
C120 C112 C113 C119 152.4(3)
C120 C112 C113 H1131 -86(2)
C120 C112 C113 H1132 33(2)
C120' C112 C113 C119 -87.5(3)
C120' C112 C113 H1131 34(2)
C120' C112 C113 H1132 153(2)
C111 C112 C120 H1201 165(2)
C111 C112 C120 H1202 46(2)
C111 C112 C120 H1203 -78(2)
C113 C112 C120 H1201 51(2)
C113 C112 C120 H1202 -68(2)
C113 C112 C120 H1203 169(2)
C120' C112 C120 H1201 -67(2)
C120' C112 C120 H1202 174(2)
C120' C112 C120 H1203 50(2)
C111 C112 C120' H1201' -56(2)
C111 C112 C120' H1202' -177(2)
C111 C112 C120' H1203' 67(2)
C113 C112 C120' H1201' 55(2)
C113 C112 C120' H1202' -67(2)
C113 C112 C120' H1203' 177(2)
C120 C112 C120' H1201' 173(2)
C120 C112 C120' H1202' 52(2)
C120 C112 C120' H1203' -64(2)
C112 C113 C119 C114 157.9(4)
C112 C113 C119 C118 -19.9(4)
H1131 C113 C119 C114 36(2)
H1131 C113 C119 C118 -142(2)
H1132 C113 C119 C114 -83(2)
H1132 C113 C119 C118 99(2)
C119 C114 C115 C116 1.9(6)
C119 C114 C115 H115 178(3)
H114 C114 C115 C116 -179(3)
H114 C114 C115 H115 -3(4)
C115 C114 C119 C113 -175.7(4)
C115 C114 C119 C118 1.9(5)
H114 C114 C119 C113 5(3)
H114 C114 C119 C118 -177(3)
C114 C115 C116 C117 -2.8(6)
C114 C115 C116 H116 176(3)
H115 C115 C116 C117 -179(3)
H115 C115 C116 H116 0(4)
C115 C116 C117 C118 -.1(6)
C115 C116 C117 H117 180(2)
H116 C116 C117 C118 -179(3)
H116 C116 C117 H117 1(3)
C116 C117 C118 C111 175.0(4)
C116 C117 C118 C119 3.7(5)
H117 C117 C118 C111 -5(3)
H117 C117 C118 C119 -176(2)
C111 C118 C119 C113 .4(4)
C111 C118 C119 C114 -177.6(3)
C117 C118 C119 C113 173.3(3)
C117 C118 C119 C114 -4.7(5)
C208 C201 C202 C203 -31.3(3)
C208 C201 C202 C210 83.1(3)
C208 C201 C202 C210' -148.8(3)
C211 C201 C202 C203 142.0(4)
C211 C201 C202 C210 -103.5(4)
C211 C201 C202 C210' 24.5(5)
C202 C201 C208 C207 -151.0(4)
C202 C201 C208 C209 19.8(4)
C211 C201 C208 C207 35.7(6)
C211 C201 C208 C209 -153.5(4)
C202 C201 C211 C212 -151.4(3)
C202 C201 C211 C218 20.4(6)
C208 C201 C211 C212 20.4(6)
C208 C201 C211 C218 -167.8(3)
C201 C202 C203 C209 31.6(3)
C201 C202 C203 H2031 157(2)
C201 C202 C203 H2032 -87(2)
C210 C202 C203 C209 -85.1(3)
C210 C202 C203 H2031 41(2)
C210 C202 C203 H2032 156(2)
C210' C202 C203 C209 154.6(3)
C210' C202 C203 H2031 -80(2)
C210' C202 C203 H2032 36(2)
C201 C202 C210 H2101 -54(3)
C201 C202 C210 H2102 -174(2)
C201 C202 C210 H2103 65(2)
C203 C202 C210 H2101 56(3)
C203 C202 C210 H2102 -64(2)
C203 C202 C210 H2103 175(2)
C210' C202 C210 H2101 175(3)
C210' C202 C210 H2102 55(2)
C210' C202 C210 H2103 -66(2)
C201 C202 C210' H2101' 169(2)
C201 C202 C210' H2102' 48(2)
C201 C202 C210' H2103' -75(2)
C203 C202 C210' H2101' 56(2)
C203 C202 C210' H2102' -65(2)
C203 C202 C210' H2103' 172(2)
C210 C202 C210' H2101' -63(2)
C210 C202 C210' H2102' 177(2)
C210 C202 C210' H2103' 53(2)
C202 C203 C209 C204 155.7(4)
C202 C203 C209 C208 -21.5(4)
H2031 C203 C209 C204 33(2)
H2031 C203 C209 C208 -144(2)
H2032 C203 C209 C204 -87(2)
H2032 C203 C209 C208 96(2)
C209 C204 C205 C206 .9(6)
C209 C204 C205 H205 -177(3)
H204 C204 C205 C206 -179(2)
H204 C204 C205 H205 4(4)
C205 C204 C209 C203 -174.9(4)
C205 C204 C209 C208 2.1(6)
H204 C204 C209 C203 5(2)
H204 C204 C209 C208 -178(2)
C204 C205 C206 C207 -1.7(6)
C204 C205 C206 H206 176(3)
H205 C205 C206 C207 176(3)
H205 C205 C206 H206 -6(4)
C205 C206 C207 C208 -.6(6)
C205 C206 C207 H207 -178(2)
H206 C206 C207 C208 -178(3)
H206 C206 C207 H207 4(4)
C206 C207 C208 C201 173.6(4)
C206 C207 C208 C209 3.5(5)
H207 C207 C208 C201 -9(3)
H207 C207 C208 C209 -179(3)
C201 C208 C209 C203 1.2(4)
C201 C208 C209 C204 -176.3(3)
C207 C208 C209 C203 173.2(3)
C207 C208 C209 C204 -4.3(5)
C201 C211 C212 C213 139.8(4)
C201 C211 C212 C220 -104.9(4)
C201 C211 C212 C220' 22.0(5)
C218 C211 C212 C213 -33.4(3)
C218 C211 C212 C220 81.8(3)
C218 C211 C212 C220' -151.3(3)
C201 C211 C218 C217 36.9(6)
C201 C211 C218 C219 -152.3(4)
C212 C211 C218 C217 -149.8(4)
C212 C211 C218 C219 21.1(4)
C211 C212 C213 C219 33.8(3)
C211 C212 C213 H2131 -85(2)
C211 C212 C213 H2132 156(2)
C220 C212 C213 C219 -83.5(3)
C220 C212 C213 H2131 157(2)
C220 C212 C213 H2132 39(2)
C220' C212 C213 C219 157.1(3)
C220' C212 C213 H2131 38(2)
C220' C212 C213 H2132 -81(2)
C211 C212 C220 H2201 65(3)
C211 C212 C220 H2202 -171(2)
C211 C212 C220 H2203 -53(2)
C213 C212 C220 H2201 176(3)
C213 C212 C220 H2202 -61(2)
C213 C212 C220 H2203 57(2)
C220' C212 C220 H2201 -66(3)
C220' C212 C220 H2202 58(2)
C220' C212 C220 H2203 176(2)
C211 C212 C220' H2201' -80(2)
C211 C212 C220' H2202' 45(2)
C211 C212 C220' H2203' 165(2)
C213 C212 C220' H2201' 167(2)
C213 C212 C220' H2202' -69(2)
C213 C212 C220' H2203' 51(2)
C220 C212 C220' H2201' 48(2)
C220 C212 C220' H2202' 172(2)
C220 C212 C220' H2203' -67(2)
C212 C213 C219 C214 155.8(4)
C212 C213 C219 C218 -22.7(4)
H2131 C213 C219 C214 -85(2)
H2131 C213 C219 C218 97(2)
H2132 C213 C219 C214 38(2)
H2132 C213 C219 C218 -140(2)
C219 C214 C215 C216 .6(6)
C219 C214 C215 H215 -179(3)
H214 C214 C215 C216 -176(2)
H214 C214 C215 H215 4(4)
C215 C214 C219 C213 -175.2(4)
C215 C214 C219 C218 3.1(6)
H214 C214 C219 C213 2(2)
H214 C214 C219 C218 -180(2)
C214 C215 C216 C217 -1.9(6)
C214 C215 C216 H216 176(3)
H215 C215 C216 C217 177(3)
H215 C215 C216 H216 -5(4)
C215 C216 C217 C218 -.5(6)
C215 C216 C217 H217 -180(2)
H216 C216 C217 C218 -179(3)
H216 C216 C217 H217 2(4)
C216 C217 C218 C211 174.2(4)
C216 C217 C218 C219 4.1(5)
H217 C217 C218 C211 -7(3)
H217 C217 C218 C219 -177(3)
C211 C218 C219 C213 1.1(4)
C211 C218 C219 C214 -177.5(3)
C217 C218 C219 C213 173.1(3)
C217 C218 C219 C214 -5.5(5)
